data_4020073
loop_
_publ_author_name
'St\'ephanie Desvergnes'
'Sandrine Py'
'Yannick Vall\'ee'

_journal_name_full 'Journal of Organic Chemistry'
_journal_page_first 1459
_journal_page_last 1462
_journal_paper_doi 10.1021/jo048237r
_journal_volume 70
_journal_year 2005
_chemical_formula_moiety 'C29 H33 N O3'
_chemical_formula_sum 'C29 H33 N O3'
_chemical_formula_weight 443.58
_space_group_IT_number 4
_symmetry_cell_setting monoclinic
_symmetry_space_group_name_Hall 'P 2yb'
_symmetry_space_group_name_H-M 'P 1 21 1'
_cell_angle_alpha 90
_cell_angle_beta 90.45(4)
_cell_angle_gamma 90
_cell_formula_units_Z 2
_cell_length_a 11.133(6)
_cell_length_b 9.044(2)
_cell_length_c 12.669(5)
_cell_measurement_temperature 293.0
_cell_volume 1275.6(7)
_diffrn_ambient_temperature 293.0
_diffrn_detector_area_resol_mean ?
_diffrn_measured_fraction_theta_full 0.90
_diffrn_measured_fraction_theta_max 0.64
_diffrn_measurement_device_type ' Enraf Nonius Kappa CCD'
_diffrn_measurement_method 'phi and omega scans'
_diffrn_orient_matrix_UB_11 0.00000
_diffrn_orient_matrix_UB_12 0.00000
_diffrn_orient_matrix_UB_13 0.00000
_diffrn_orient_matrix_UB_21 0.00000
_diffrn_orient_matrix_UB_22 0.00000
_diffrn_orient_matrix_UB_23 0.00000
_diffrn_orient_matrix_UB_31 0.00000
_diffrn_orient_matrix_UB_32 0.00000
_diffrn_orient_matrix_UB_33 0.00000
_diffrn_radiation_detector CCD
_diffrn_radiation_monochromator graphite
_diffrn_radiation_source 'X-ray tube'
_diffrn_radiation_type 'Mo K\a'
_diffrn_radiation_wavelength 0.71073
_diffrn_reflns_av_R_equivalents 0.14856
_diffrn_reflns_av_sigmaI/netI 0.150
_diffrn_reflns_limit_h_max 13
_diffrn_reflns_limit_h_min -13
_diffrn_reflns_limit_k_max 10
_diffrn_reflns_limit_k_min -10
_diffrn_reflns_limit_l_max 13
_diffrn_reflns_limit_l_min -14
_diffrn_reflns_number 13675
_diffrn_reflns_reduction_process 'Lp corrections applied'
_diffrn_reflns_theta_full 19
_diffrn_reflns_theta_max 25.00
_diffrn_reflns_theta_min 1.61
_diffrn_standards_decay_% ?
_diffrn_standards_interval_count ?
_diffrn_standards_number ?
_exptl_absorpt_coefficient_mu 0.074
_exptl_absorpt_correction_type none
_exptl_crystal_colour colourless
_exptl_crystal_density_diffrn 1.155
_exptl_crystal_density_meas ?
_exptl_crystal_description needle
_exptl_crystal_F_000 476.00
_exptl_crystal_size_max 0.40
_exptl_crystal_size_mid 0.20
_exptl_crystal_size_min 0.05
_reflns_number_gt 1486
_reflns_number_total 2336
_reflns_threshold_expression I>2.00\s(I)
_cod_original_sg_symbol_H-M 'P 21'
_cod_database_code 4020073

loop_
_symmetry_equiv_pos_as_xyz
'+x,   +y,   +z'
'-x,1/2+y,   -z'

loop_
_atom_site_label
_atom_site_fract_x
_atom_site_fract_y
_atom_site_fract_z
_atom_site_U_iso_or_equiv
_atom_site_occupancy
_atom_site_refinement_flags
_atom_site_adp_type
_atom_site_calc_flag
_atom_site_calc_attached_atom
O(1) -0.6481(3) -0.2045 -0.6078(3) 0.064(1) 1.000 . Uani d ?
O(2) -0.7156(4) -0.0634 -0.3909(3) 0.068(1) 1.000 . Uani d ?
O(3) -0.4780(3) -0.2413(6) -0.1636(3) 0.068(1) 1.000 . Uani d ?
N(1) -0.4417(4) -0.2700(5) -0.3977(4) 0.055(1) 1.000 . Uani d ?
C(1) -0.5732(5) -0.1516(6) -0.5233(5) 0.052(1) 1.000 . Uani d ?
C(2) -0.6349(5) -0.1767(6) -0.4200(4) 0.055(1) 1.000 . Uani d ?
C(3) -0.5330(5) -0.1856(6) -0.3415(4) 0.054(1) 1.000 . Uani d ?
C(5) -0.3178(5) -0.2426(9) -0.3674(5) 0.077(2) 1.000 . Uani d ?
C(6) -0.2652(7) -0.152(2) -0.4476(8) 0.141(4) 1.000 . Uani d ?
C(7a) -0.4535(5) -0.2328(6) -0.5120(4) 0.056(1) 1.000 . Uani d ?
C(7) -0.3399(6) -0.149(1) -0.5400(6) 0.091(2) 1.000 . Uani d ?
C(8) -0.5700(5) -0.2569(8) -0.2394(5) 0.063(2) 1.000 . Uani d ?
C(9) -0.5084(6) -0.2960(9) -0.0638(5) 0.077(2) 1.000 . Uani d ?
C(10) -0.4078(5) -0.2721(8) 0.0130(4) 0.063(2) 1.000 . Uani d ?
C(11) -0.3220(6) -0.165(1) -0.0015(6) 0.084(2) 1.000 . Uani d ?
C(12) -0.2320(8) -0.144(1) 0.0727(7) 0.110(3) 1.000 . Uani d ?
C(13) -0.2275(7) -0.233(1) 0.1598(5) 0.097(3) 1.000 . Uani d ?
C(14) -0.3113(8) -0.339(1) 0.1758(6) 0.089(2) 1.000 . Uani d ?
C(15) -0.4015(6) -0.3587(9) 0.1029(5) 0.076(2) 1.000 . Uani d ?
C(16) -0.8347(7) -0.0822(9) -0.4336(6) 0.084(2) 1.000 . Uani d ?
C(17) -0.9015(5) -0.200(1) -0.3774(5) 0.075(2) 1.000 . Uani d ?
C(18) -0.9512(7) -0.174(1) -0.2811(7) 0.119(3) 1.000 . Uani d ?
C(19) -1.0125(8) -0.293(2) -0.2309(8) 0.152(5) 1.000 . Uani d ?
C(20) -1.0180(8) -0.429(2) -0.276(1) 0.151(5) 1.000 . Uani d ?
C(21) -0.9651(7) -0.450(1) -0.3743(9) 0.122(3) 1.000 . Uani d ?
C(22) -0.9119(6) -0.339(1) -0.4245(6) 0.091(3) 1.000 . Uani d ?
C(23) -0.6097(5) -0.1566(8) -0.7082(5) 0.070(2) 1.000 . Uani d ?
C(24) -0.7052(6) -0.1877(7) -0.7888(5) 0.065(2) 1.000 . Uani d ?
C(25) -0.7239(7) -0.088(1) -0.8679(6) 0.090(2) 1.000 . Uani d ?
C(26) -0.8110(7) -0.117(2) -0.9451(6) 0.117(3) 1.000 . Uani d ?
C(27) -0.8757(8) -0.240(2) -0.9426(7) 0.140(4) 1.000 . Uani d ?
C(28) -0.856(1) -0.339(2) -0.8640(9) 0.156(4) 1.000 . Uani d ?
C(29) -0.7739(9) -0.310(1) -0.7870(7) 0.102(3) 1.000 . Uani d ?
H(1) -0.5587 -0.0489 -0.5324 0.062 1.000 . Uiso c ?
H(2) -0.6762 -0.2686 -0.4221 0.066 1.000 . Uiso c ?
H(3) -0.5036 -0.0889 -0.3275 0.065 1.000 . Uiso c ?
H(4) -0.2756 -0.3336 -0.3619 0.092 1.000 . Uiso c ?
H(5) -0.3148 -0.1926 -0.3015 0.092 1.000 . Uiso c ?
H(6) -0.1888 -0.1915 -0.4655 0.169 1.000 . Uiso c ?
H(7) -0.2557 -0.0545 -0.4214 0.169 1.000 . Uiso c ?
H(8) -0.3005 -0.1954 -0.5973 0.110 1.000 . Uiso c ?
H(9) -0.3587 -0.0496 -0.5584 0.110 1.000 . Uiso c ?
H(10) -0.4568 -0.3217 -0.5518 0.067 1.000 . Uiso c ?
H(11) -0.5851 -0.3590 -0.2512 0.076 1.000 . Uiso c ?
H(12) -0.6409 -0.2107 -0.2145 0.076 1.000 . Uiso c ?
H(13) -0.5246 -0.3989 -0.0691 0.092 1.000 . Uiso c ?
H(14) -0.5780 -0.2462 -0.0394 0.092 1.000 . Uiso c ?
H(15) -0.3246 -0.1048 -0.0630 0.100 1.000 . Uiso c ?
H(16) -0.1738 -0.0681 0.0632 0.132 1.000 . Uiso c ?
H(17) -0.1647 -0.2196 0.2101 0.116 1.000 . Uiso c ?
H(18) -0.3074 -0.3997 0.2370 0.107 1.000 . Uiso c ?
H(19) -0.4606 -0.4327 0.1142 0.091 1.000 . Uiso c ?
H(20) -0.8290 -0.1079 -0.5061 0.101 1.000 . Uiso c ?
H(21) -0.8773 0.0082 -0.4270 0.101 1.000 . Uiso c ?
H(22) -0.9450 -0.0800 -0.2486 0.143 1.000 . Uiso c ?
H(23) -1.0502 -0.2762 -0.1649 0.182 1.000 . Uiso c ?
H(24) -1.0570 -0.5087 -0.2412 0.181 1.000 . Uiso c ?
H(25) -0.9671 -0.5450 -0.4060 0.147 1.000 . Uiso c ?
H(26) -0.8807 -0.3543 -0.4933 0.109 1.000 . Uiso c ?
H(27) -0.5383 -0.2076 -0.7267 0.084 1.000 . Uiso c ?
H(28) -0.5942 -0.0533 -0.7062 0.084 1.000 . Uiso c ?
H(29) -0.6781 0.0006 -0.8705 0.108 1.000 . Uiso c ?
H(30) -0.8241 -0.0478 -1.0002 0.141 1.000 . Uiso c ?
H(31) -0.9351 -0.2592 -0.9952 0.168 1.000 . Uiso c ?
H(32) -0.8993 -0.4292 -0.8627 0.187 1.000 . Uiso c ?
H(33) -0.7650 -0.3772 -0.7301 0.122 1.000 . Uiso c ?

loop_
_atom_type_symbol
_atom_type_oxidation_number
_atom_type_number_in_cell
_atom_type_scat_dispersion_real
_atom_type_scat_dispersion_imag
_atom_type_scat_source
C 0 58 0.002 0.002
;International Tables for Crystallography
(1992, Vol. C, Tables 4.2.6.8 and 6.1.1.1)
;
O 0 6 0.008 0.006
;International Tables for Crystallography
(1992, Vol. C, Tables 4.2.6.8 and 6.1.1.1)
;
N 0 2 0.004 0.003
;International Tables for Crystallography
(1992, Vol. C, Tables 4.2.6.8 and 6.1.1.1)
;
H 0 66 0.000 0.000
;International Tables for Crystallography
(1992, Vol. C, Table 6.1.1.2)
;
